data_7707591
loop_
_publ_author_name
'Kuzevanova, Iryna S.'
'Kucheriv, Olesia I.'
'Hiiuk, Volodymyr M.'
'Naumova, Dina D.'
'Shova, Sergiu'
'Shylin, Sergii I.'
'Kotsyubynsky, Volodymyr O.'
'Rotaru, Aurelian'
'Fritsky, Igor O.'
'Gural'skiy, Il'ya A.'

_publ_section_title
;
 Spin crossover in iron(II) Hofmann clathrates analogues with
 1,2,3-triazole.
;
_journal_issue 26
_journal_name_full 'Dalton transactions (Cambridge, England : 2003)'
_journal_page_first 9250
_journal_page_last 9258
_journal_paper_doi 10.1039/d1dt01544c
_journal_volume 50
_journal_year 2021
_chemical_formula_moiety '0.5(C16 H12 Fe2 N20 Pt2)'
_chemical_formula_sum 'C8 H6 Fe N10 Pt'
_chemical_formula_weight 493.17
_space_group_crystal_system orthorhombic
_space_group_IT_number 74
_space_group_name_Hall '-I 2b 2'
_space_group_name_H-M_alt 'I m m a'
_atom_sites_solution_hydrogens geom
_atom_sites_solution_primary dual
_audit_creation_date 2020-05-14
_audit_creation_method
;
Olex2 1.2
(compiled 2018.05.29 svn.r3508 for OlexSys, GUI svn.r5506)
;
_audit_update_record
;
2021-05-12 deposited with the CCDC.	2021-06-07 downloaded from the CCDC.
;
_cell_angle_alpha 90
_cell_angle_beta 90
_cell_angle_gamma 90
_cell_formula_units_Z 4
_cell_length_a 13.8736(9)
_cell_length_b 7.1949(4)
_cell_length_c 12.8934(15)
_cell_measurement_reflns_used 810
_cell_measurement_temperature 169.9(2)
_cell_measurement_theta_max 27.2570
_cell_measurement_theta_min 2.9080
_cell_volume 1287.01(19)
_computing_cell_refinement 'CrysAlisPro 1.171.39.46 (Rigaku OD, 2018)'
_computing_data_collection 'CrysAlisPro 1.171.39.46 (Rigaku OD, 2018)'
_computing_data_reduction 'CrysAlisPro 1.171.39.46 (Rigaku OD, 2018)'
_computing_molecular_graphics 'Olex2 (Dolomanov et al., 2009)'
_computing_publication_material 'Olex2 (Dolomanov et al., 2009)'
_computing_structure_refinement 'ShelXL (Sheldrick, 2015)'
_computing_structure_solution 'ShelXT (Sheldrick, 2015)'
_diffrn_ambient_environment N~2~
_diffrn_ambient_temperature 169.9(2)
_diffrn_detector 'CCD plate'
_diffrn_detector_area_resol_mean 16.1593
_diffrn_detector_type Eos
_diffrn_measured_fraction_theta_full 0.997
_diffrn_measured_fraction_theta_max 0.871
_diffrn_measurement_details
;
List of Runs (angles in degrees, time in seconds):

  # Type    Start    End  Width  t~exp~   \w     \q     \k     \f   Frames
#--------------------------------------------------------------------------
  1  \w    -83.00  -8.00   1.00   15.00    --  -15.91   0.00  60.00   75
  2  \w      0.00  44.00   1.00   15.00    --  -15.91   0.00  60.00   44
  3  \w    -25.00   3.00   1.00   15.00    --  -15.91 -99.00   0.00   28
;
_diffrn_measurement_device 'four-circle diffractometer'
_diffrn_measurement_device_type 'Xcalibur, Eos'
_diffrn_measurement_method '\w scans'
_diffrn_orient_matrix_type 'CrysAlisPro convention (1999,Acta A55,543-557)'
_diffrn_orient_matrix_UB_11 -0.0322685000
_diffrn_orient_matrix_UB_12 -0.0016270000
_diffrn_orient_matrix_UB_13 0.0426786000
_diffrn_orient_matrix_UB_21 0.0050244000
_diffrn_orient_matrix_UB_22 0.0975638000
_diffrn_orient_matrix_UB_23 0.0056253000
_diffrn_orient_matrix_UB_31 -0.0392994000
_diffrn_orient_matrix_UB_32 0.0139516000
_diffrn_orient_matrix_UB_33 -0.0343143000
_diffrn_radiation_monochromator graphite
_diffrn_radiation_probe x-ray
_diffrn_radiation_type MoK\a
_diffrn_radiation_wavelength 0.71073
_diffrn_reflns_av_R_equivalents 0.0335
_diffrn_reflns_av_unetI/netI 0.0580
_diffrn_reflns_Laue_measured_fraction_full 0.997
_diffrn_reflns_Laue_measured_fraction_max 0.871
_diffrn_reflns_limit_h_max 17
_diffrn_reflns_limit_h_min -17
_diffrn_reflns_limit_k_max 6
_diffrn_reflns_limit_k_min -9
_diffrn_reflns_limit_l_max 17
_diffrn_reflns_limit_l_min -8
_diffrn_reflns_number 1729
_diffrn_reflns_point_group_measured_fraction_full 0.997
_diffrn_reflns_point_group_measured_fraction_max 0.871
_diffrn_reflns_theta_full 25.242
_diffrn_reflns_theta_max 29.050
_diffrn_reflns_theta_min 2.156
_diffrn_source 'fine-focus sealed X-ray tube'
_diffrn_source_type 'Enhance (Mo) X-ray Source'
_exptl_absorpt_coefficient_mu 11.991
_exptl_absorpt_correction_T_max 1.00000
_exptl_absorpt_correction_T_min 0.68551
_exptl_absorpt_correction_type multi-scan
_exptl_absorpt_process_details
;
CrysAlisPro 1.171.39.46 (Rigaku Oxford Diffraction, 2018)
Empirical absorption correction using spherical harmonics,
 implemented in SCALE3 ABSPACK scaling algorithm.
;
_exptl_crystal_colour 'clear intense pink'
_exptl_crystal_density_diffrn 2.545
_exptl_crystal_description plate
_exptl_crystal_F_000 912
_exptl_crystal_size_max 0.2
_exptl_crystal_size_mid 0.2
_exptl_crystal_size_min 0.08
_refine_diff_density_max 5.573
_refine_diff_density_min -2.669
_refine_diff_density_rms 0.334
_refine_ls_extinction_method none
_refine_ls_goodness_of_fit_ref 1.114
_refine_ls_hydrogen_treatment constr
_refine_ls_matrix_type full
_refine_ls_number_parameters 57
_refine_ls_number_reflns 840
_refine_ls_number_restraints 0
_refine_ls_restrained_S_all 1.114
_refine_ls_R_factor_all 0.0512
_refine_ls_R_factor_gt 0.0415
_refine_ls_shift/su_max 0.000
_refine_ls_shift/su_mean 0.000
_refine_ls_structure_factor_coef Fsqd
_refine_ls_weighting_details 'w=1/[\s^2^(Fo^2^)+(0.0461P)^2^+3.1912P] where P=(Fo^2^+2Fc^2^)/3'
_refine_ls_weighting_scheme calc
_refine_ls_wR_factor_gt 0.0882
_refine_ls_wR_factor_ref 0.0937
_reflns_Friedel_coverage 0.000
_reflns_number_gt 750
_reflns_number_total 840
_reflns_threshold_expression 'I > 2\s(I)'
_cod_data_source_file d1dt01544c2.cif
_cod_data_source_block shi_4448_ilgu
_cod_depositor_comments 'Adding full bibliography for 7707591--7707592.cif.'
_cod_database_code 7707591
_shelx_shelxl_version_number 2018/1
_chemical_oxdiff_formula Fe1Pt1C8N10H6
_chemical_oxdiff_usercomment LK698
_shelx_space_group_comment
;
The symmetry employed for this shelxl refinement is uniquely defined
by the following loop, which should always be used as a source of
symmetry information in preference to the above space-group names.
They are only intended as comments.
;
_shelx_estimated_absorpt_t_max 0.447
_shelx_estimated_absorpt_t_min 0.198
_reflns_odcompleteness_completeness 99.61
_reflns_odcompleteness_iscentric 1
_reflns_odcompleteness_theta 26.32
_olex2_refinement_description
;
1. Fixed Uiso
 At 1.2 times of:
  All C(H) groups, All N(H) groups
2. Others
 Fixed Sof: H1A(0.25) H1B(0.25)
3.a Aromatic/amide H refined with riding coordinates:
 N3(H1A), N4(H1B), C2(H2), C3(H3)
;
_olex2_date_sample_data_collection 2019-10-10
_olex2_submission_special_instructions 'No special instructions were received'
_oxdiff_exptl_absorpt_empirical_details
;
Empirical correction (ABSPACK) includes:
- Absorption correction using spherical harmonics
- Frame scaling
;
_oxdiff_exptl_absorpt_empirical_full_max 1.555
_oxdiff_exptl_absorpt_empirical_full_min 0.785

loop_
_space_group_symop_operation_xyz
'x, y, z'
'-x, -y+1/2, z'
'-x, y+1/2, -z'
'x, -y, -z'
'x+1/2, y+1/2, z+1/2'
'-x+1/2, -y+1, z+1/2'
'-x+1/2, y+1, -z+1/2'
'x+1/2, -y+1/2, -z+1/2'
'-x, -y, -z'
'x, y-1/2, -z'
'x, -y-1/2, z'
'-x, y, z'
'-x+1/2, -y+1/2, -z+1/2'
'x+1/2, y, -z+1/2'
'x+1/2, -y, z+1/2'
'-x+1/2, y+1/2, z+1/2'

loop_
_atom_site_label
_atom_site_type_symbol
_atom_site_fract_x
_atom_site_fract_y
_atom_site_fract_z
_atom_site_U_iso_or_equiv
_atom_site_adp_type
_atom_site_occupancy
_atom_site_site_symmetry_order
_atom_site_calc_flag
_atom_site_refinement_flags_posn
_atom_site_refinement_flags_adp
_atom_site_refinement_flags_occupancy
_atom_site_disorder_assembly
_atom_site_disorder_group
Pt1 Pt 0.500000 0.250000 0.69712(5) 0.0114(2) Uani 1 4 d S T P . .
Fe1 Fe 0.750000 0.750000 0.750000 0.0103(5) Uani 1 4 d S T P . .
N2 N 0.7962(6) 0.750000 0.6052(7) 0.0113(18) Uani 1 2 d S T P . .
N1 N 0.6567(4) 0.5600(9) 0.7151(5) 0.0109(13) Uani 1 1 d . . . . .
N3 N 0.8884(6) 0.750000 0.5781(8) 0.021(2) Uani 1 2 d S T P . .
H1A H 0.935938 0.750000 0.620892 0.025 Uiso 0.5 2 calc RS T P . .
C1 C 0.6003(5) 0.4477(10) 0.7027(6) 0.0115(14) Uani 1 1 d . . . . .
N4 N 0.8966(7) 0.750000 0.4769(8) 0.022(2) Uani 1 2 d S T P . .
H1B H 0.950067 0.750000 0.443029 0.026 Uiso 0.5 2 calc RS T P . .
C2 C 0.7455(9) 0.750000 0.5151(9) 0.025(3) Uani 1 2 d S T P . .
H2 H 0.678593 0.750000 0.509996 0.029 Uiso 1 2 calc RS T P . .
C3 C 0.8071(9) 0.750000 0.4339(10) 0.025(3) Uani 1 2 d S T P . .
H3 H 0.791605 0.750000 0.363701 0.030 Uiso 1 2 calc RS T P . .

loop_
_atom_site_aniso_label
_atom_site_aniso_U_11
_atom_site_aniso_U_22
_atom_site_aniso_U_33
_atom_site_aniso_U_23
_atom_site_aniso_U_13
_atom_site_aniso_U_12
Pt1 0.0077(3) 0.0041(3) 0.0225(4) 0.000 0.000 0.000
Fe1 0.0082(9) 0.0051(10) 0.0175(12) 0.000 -0.0003(9) 0.000
N2 0.010(4) 0.007(4) 0.017(5) 0.000 -0.007(4) 0.000
N1 0.009(3) 0.009(3) 0.015(3) 0.001(3) 0.004(2) 0.003(2)
N3 0.014(4) 0.029(6) 0.018(6) 0.000 0.006(4) 0.000
C1 0.006(3) 0.011(3) 0.018(4) 0.005(3) -0.003(3) 0.004(3)
N4 0.021(5) 0.026(6) 0.020(6) 0.000 0.005(4) 0.000
C2 0.027(6) 0.024(7) 0.022(7) 0.000 -0.003(6) 0.000
C3 0.032(6) 0.026(7) 0.017(7) 0.000 0.001(5) 0.000

loop_
_atom_type_symbol
_atom_type_description
_atom_type_scat_dispersion_real
_atom_type_scat_dispersion_imag
_atom_type_scat_source
C C 0.0033 0.0016 'International Tables Vol C Tables 4.2.6.8 and 6.1.1.4'
H H 0.0000 0.0000 'International Tables Vol C Tables 4.2.6.8 and 6.1.1.4'
Fe Fe 0.3463 0.8444 'International Tables Vol C Tables 4.2.6.8 and 6.1.1.4'
N N 0.0061 0.0033 'International Tables Vol C Tables 4.2.6.8 and 6.1.1.4'
Pt Pt -1.7033 8.3905 'International Tables Vol C Tables 4.2.6.8 and 6.1.1.4'

loop_
_geom_angle_atom_site_label_1
_geom_angle_atom_site_label_2
_geom_angle_atom_site_label_3
_geom_angle
_geom_angle_site_symmetry_1
_geom_angle_site_symmetry_3
_geom_angle_publ_flag
C1 Pt1 C1 91.2(4) 2_655 12_655 ?
C1 Pt1 C1 88.7(4) 12_655 . ?
C1 Pt1 C1 175.8(4) 2_655 . ?
C1 Pt1 C1 88.7(4) 2_655 11_565 ?
C1 Pt1 C1 91.2(4) 11_565 . ?
C1 Pt1 C1 175.8(4) 12_655 11_565 ?
N2 Fe1 N2 180.0 13_666 . ?
N1 Fe1 N2 90.2(2) 11_575 13_666 ?
N1 Fe1 N2 89.8(2) 11_575 . ?
N1 Fe1 N2 90.2(2) 13_666 . ?
N1 Fe1 N2 89.8(2) 7_646 13_666 ?
N1 Fe1 N2 90.2(2) 7_646 . ?
N1 Fe1 N2 89.8(2) . . ?
N1 Fe1 N2 89.8(2) 13_666 13_666 ?
N1 Fe1 N2 90.2(2) . 13_666 ?
N1 Fe1 N1 90.2(3) 13_666 11_575 ?
N1 Fe1 N1 180.0 . 13_666 ?
N1 Fe1 N1 180.0(3) 11_575 7_646 ?
N1 Fe1 N1 90.2(3) . 7_646 ?
N1 Fe1 N1 89.8(3) 13_666 7_646 ?
N1 Fe1 N1 89.8(3) . 11_575 ?
N3 N2 Fe1 124.2(7) . . ?
N3 N2 C2 106.0(9) . . ?
C2 N2 Fe1 129.9(7) . . ?
C1 N1 Fe1 174.6(6) . . ?
N2 N3 H1A 124.9 . . ?
N4 N3 N2 110.3(9) . . ?
N4 N3 H1A 124.9 . . ?
N1 C1 Pt1 174.0(7) . . ?
N3 N4 H1B 125.5 . . ?
N3 N4 C3 109.0(10) . . ?
C3 N4 H1B 125.5 . . ?
N2 C2 H2 125.2 . . ?
C3 C2 N2 109.5(10) . . ?
C3 C2 H2 125.2 . . ?
N4 C3 H3 127.4 . . ?
C2 C3 N4 105.2(11) . . ?
C2 C3 H3 127.4 . . ?

loop_
_geom_bond_atom_site_label_1
_geom_bond_atom_site_label_2
_geom_bond_distance
_geom_bond_site_symmetry_2
_geom_bond_publ_flag
Pt1 C1 1.991(7) 2_655 ?
Pt1 C1 1.991(7) 11_565 ?
Pt1 C1 1.991(7) 12_655 ?
Pt1 C1 1.991(7) . ?
Fe1 N2 1.974(9) . ?
Fe1 N2 1.974(9) 13_666 ?
Fe1 N1 1.936(6) 7_646 ?
Fe1 N1 1.936(6) 13_666 ?
Fe1 N1 1.936(6) . ?
Fe1 N1 1.936(6) 11_575 ?
N2 N3 1.326(12) . ?
N2 C2 1.358(14) . ?
N1 C1 1.136(10) . ?
N3 H1A 0.8600 . ?
N3 N4 1.311(13) . ?
N4 H1B 0.8600 . ?
N4 C3 1.360(15) . ?
C2 H2 0.9300 . ?
C2 C3 1.351(16) . ?
C3 H3 0.9300 . ?

loop_
_geom_hbond_atom_site_label_D
_geom_hbond_atom_site_label_H
_geom_hbond_atom_site_label_A
_geom_hbond_distance_DH
_geom_hbond_distance_HA
_geom_hbond_distance_DA
_geom_hbond_angle_DHA
_geom_hbond_site_symmetry_A
_geom_hbond_publ_flag
N3 H1A N3 0.86 2.50 3.097(18) 127.4 2_765 yes
N4 H1B N4 0.86 2.17 2.868(19) 137.9 2_765 yes
